data_7226312
loop_
_publ_author_name
'Panda, Tarun Kanti Kanti'
'Anga, Srinivas'
'Banerjee, Indrani'
'Nayek, Hari Pada'

_publ_section_title
;
 Alkali Metal Complexes Having Sterically Bulky Bis-Iminopyrrolyl Ligands
 -- Control of Dimeric to Monomeric Complex
;
_journal_name_full 'RSC Adv.'
_journal_paper_doi 10.1039/C6RA13437H
_journal_year 2016
_chemical_formula_moiety 'C32 H26 N3, 2(C4 H8 O), K '
_chemical_formula_sum 'C40 H42 K N3 O2'
_chemical_formula_weight 635.87
_space_group_crystal_system monoclinic
_space_group_IT_number 15
_space_group_name_Hall '-C 2yc'
_space_group_name_H-M_alt 'C 1 2/c 1'
_symmetry_space_group_name_Hall '-C 2yc'
_symmetry_space_group_name_H-M 'C 1 2/c 1'
_atom_sites_solution_hydrogens geom
_audit_creation_method SHELXL-2014/7
_audit_update_record
;
2016-07-13 deposited with the CCDC.
2016-08-18 downloaded from the CCDC.
;
_cell_angle_alpha 90
_cell_angle_beta 108.696(4)
_cell_angle_gamma 90
_cell_formula_units_Z 4
_cell_length_a 13.6800(5)
_cell_length_b 16.1870(3)
_cell_length_c 16.4227(6)
_cell_measurement_reflns_used 4406
_cell_measurement_temperature 150(2)
_cell_measurement_theta_max 71.054
_cell_measurement_theta_min 4.371
_cell_volume 3444.7(2)
_computing_cell_refinement
'CrysAlisPro, Agilent Technologies,Version 1.171.35.19 (release 27-10-2011CrysAlis171 .NET)(compiled Oct 27'
_computing_data_collection
'CrysAlisPro, Agilent Technologies,Version 1.171.35.19 (release 27-10-2011CrysAlis171 .NET)(compiled Oct 27'
_computing_data_reduction
'CrysAlisPro, Agilent Technologies,Version 1.171.35.19 (release 27-10-2011CrysAlis171 .NET)(compiled Oct 27'
_computing_molecular_graphics 'DIAMOND & Olex 2.1'
_computing_publication_material WinGX
_computing_structure_refinement 'SHELXL-2014/7 (Sheldrick, 2014)'
_computing_structure_solution 'SHELXL-2014/7 (Sheldrick, 2014)'
_diffrn_ambient_temperature 150(2)
_diffrn_measured_fraction_theta_full 0.998
_diffrn_measured_fraction_theta_max 0.983
_diffrn_measurement_device_type 'SuperNova, Dual, Cu at zero, Eos'
_diffrn_radiation_type CuK\a
_diffrn_radiation_wavelength 1.54184
_diffrn_reflns_av_R_equivalents 0.0179
_diffrn_reflns_av_unetI/netI 0.0228
_diffrn_reflns_Laue_measured_fraction_full 0.998
_diffrn_reflns_Laue_measured_fraction_max 0.983
_diffrn_reflns_limit_h_max 16
_diffrn_reflns_limit_h_min -14
_diffrn_reflns_limit_k_max 17
_diffrn_reflns_limit_k_min -19
_diffrn_reflns_limit_l_max 20
_diffrn_reflns_limit_l_min -19
_diffrn_reflns_number 7159
_diffrn_reflns_point_group_measured_fraction_full 0.998
_diffrn_reflns_point_group_measured_fraction_max 0.983
_diffrn_reflns_theta_full 67.684
_diffrn_reflns_theta_max 71.054
_diffrn_reflns_theta_min 4.371
_exptl_absorpt_coefficient_mu 1.643
_exptl_absorpt_correction_T_max 1.00000
_exptl_absorpt_correction_T_min 0.68215
_exptl_absorpt_correction_type multi-scan
_exptl_crystal_colour colorless
_exptl_crystal_density_diffrn 1.226
_exptl_crystal_description block
_exptl_crystal_F_000 1352
_exptl_crystal_size_max 0.24
_exptl_crystal_size_mid 0.21
_exptl_crystal_size_min 0.15
_refine_diff_density_max 0.206
_refine_diff_density_min -0.279
_refine_diff_density_rms 0.040
_refine_ls_extinction_coef 0.00162(16)
_refine_ls_extinction_expression Fc^*^=kFc[1+0.001xFc^2^\l^3^/sin(2\q)]^-1/4^
_refine_ls_extinction_method 'SHELXL-2014/7 (Sheldrick 2014'
_refine_ls_goodness_of_fit_ref 1.052
_refine_ls_hydrogen_treatment constr
_refine_ls_matrix_type full
_refine_ls_number_parameters 210
_refine_ls_number_reflns 3263
_refine_ls_number_restraints 0
_refine_ls_restrained_S_all 1.052
_refine_ls_R_factor_all 0.0436
_refine_ls_R_factor_gt 0.0405
_refine_ls_shift/su_max 0.000
_refine_ls_shift/su_mean 0.000
_refine_ls_structure_factor_coef Fsqd
_refine_ls_weighting_details 'w=1/[\s^2^(Fo^2^)+(0.0674P)^2^+1.1978P] where P=(Fo^2^+2Fc^2^)/3'
_refine_ls_weighting_scheme calc
_refine_ls_wR_factor_gt 0.1123
_refine_ls_wR_factor_ref 0.1162
_reflns_Friedel_coverage 0.000
_reflns_number_gt 2981
_reflns_number_total 3263
_reflns_threshold_expression 'I > 2\s(I)'
_cod_data_source_file c6ra13437h2.cif
_cod_data_source_block 1-K
_cod_database_code 7226312
_shelx_shelxl_version_number 2014/7
_shelx_space_group_comment
;
The symmetry employed for this shelxl refinement is uniquely defined
by the following loop, which should always be used as a source of
symmetry information in preference to the above space-group names.
They are only intended as comments.
;

loop_
_space_group_symop_operation_xyz
'x, y, z'
'-x, y, -z+1/2'
'x+1/2, y+1/2, z'
'-x+1/2, y+1/2, -z+1/2'
'-x, -y, -z'
'x, -y, z-1/2'
'-x+1/2, -y+1/2, -z'
'x+1/2, -y+1/2, z-1/2'

loop_
_atom_site_label
_atom_site_type_symbol
_atom_site_fract_x
_atom_site_fract_y
_atom_site_fract_z
_atom_site_U_iso_or_equiv
_atom_site_adp_type
_atom_site_occupancy
_atom_site_site_symmetry_order
_atom_site_calc_flag
_atom_site_refinement_flags_posn
_atom_site_refinement_flags_adp
_atom_site_refinement_flags_occupancy
K1 K 0.5000 0.18334(3) 0.7500 0.04582(18) Uani 1 2 d S T P
O1 O 0.35717(11) 0.07256(8) 0.66670(10) 0.0680(4) Uani 1 1 d . . .
N1 N 0.5000 0.34628(10) 0.7500 0.0311(3) Uani 1 2 d S T P
N2 N 0.51259(9) 0.28204(7) 0.59652(7) 0.0323(3) Uani 1 1 d . . .
C1 C 0.50954(9) 0.39650(8) 0.68707(8) 0.0296(3) Uani 1 1 d . . .
C2 C 0.50698(10) 0.48050(8) 0.70992(9) 0.0343(3) Uani 1 1 d . . .
H2 H 0.5133 0.5264 0.6779 0.041 Uiso 1 1 calc R U .
C3 C 0.52254(9) 0.35996(8) 0.61074(8) 0.0306(3) Uani 1 1 d . . .
H3 H 0.5385 0.3939 0.5710 0.037 Uiso 1 1 calc R U .
C4 C 0.53892(10) 0.24949(9) 0.52264(9) 0.0321(3) Uani 1 1 d . . .
H4 H 0.5770 0.2920 0.5028 0.039 Uiso 1 1 calc R U .
C5 C 0.61052(11) 0.17617(9) 0.55658(9) 0.0327(3) Uani 1 1 d . . .
C6 C 0.71688(12) 0.18827(9) 0.58714(11) 0.0408(4) Uani 1 1 d . . .
H6 H 0.7440 0.2401 0.5824 0.049 Uiso 1 1 calc R U .
C7 C 0.78288(12) 0.12374(11) 0.62456(11) 0.0476(4) Uani 1 1 d . . .
H7 H 0.8537 0.1328 0.6447 0.057 Uiso 1 1 calc R U .
C8 C 0.74434(12) 0.04631(10) 0.63221(10) 0.0421(4) Uani 1 1 d . . .
H8 H 0.7888 0.0032 0.6573 0.050 Uiso 1 1 calc R U .
C9 C 0.63868(12) 0.03364(10) 0.60211(11) 0.0436(4) Uani 1 1 d . . .
H9 H 0.6119 -0.0182 0.6071 0.052 Uiso 1 1 calc R U .
C10 C 0.57240(11) 0.09813(10) 0.56451(10) 0.0412(4) Uani 1 1 d . . .
H10 H 0.5016 0.0889 0.5444 0.049 Uiso 1 1 calc R U .
C11 C 0.44357(10) 0.22611(8) 0.44861(9) 0.0317(3) Uani 1 1 d . . .
C12 C 0.44846(12) 0.22656(10) 0.36527(10) 0.0402(4) Uani 1 1 d . . .
H12 H 0.5098 0.2411 0.3559 0.048 Uiso 1 1 calc R U .
C13 C 0.36302(13) 0.20559(11) 0.29602(10) 0.0444(4) Uani 1 1 d . . .
H13 H 0.3675 0.2061 0.2407 0.053 Uiso 1 1 calc R U .
C14 C 0.27101(12) 0.18388(9) 0.30865(10) 0.0406(4) Uani 1 1 d . . .
H14 H 0.2135 0.1705 0.2621 0.049 Uiso 1 1 calc R U .
C15 C 0.26571(11) 0.18234(9) 0.39133(10) 0.0386(3) Uani 1 1 d . . .
H15 H 0.2044 0.1672 0.4004 0.046 Uiso 1 1 calc R U .
C16 C 0.35112(11) 0.20321(9) 0.46095(10) 0.0351(3) Uani 1 1 d . . .
H16 H 0.3466 0.2019 0.5162 0.042 Uiso 1 1 calc R U .
C021 C 0.26911(15) -0.04814(11) 0.60389(13) 0.0551(4) Uani 1 1 d . . .
H02A H 0.2382 -0.0803 0.6391 0.066 Uiso 1 1 calc R U .
H02B H 0.2763 -0.0828 0.5580 0.066 Uiso 1 1 calc R U .
C022 C 0.37087(14) -0.01378(12) 0.65662(15) 0.0617(5) Uani 1 1 d . . .
H02C H 0.3943 -0.0406 0.7123 0.074 Uiso 1 1 calc R U .
H02D H 0.4219 -0.0228 0.6280 0.074 Uiso 1 1 calc R U .
C023 C 0.20480(15) 0.02813(12) 0.56794(13) 0.0569(5) Uani 1 1 d . . .
H02E H 0.2133 0.0455 0.5141 0.068 Uiso 1 1 calc R U .
H02F H 0.1322 0.0186 0.5593 0.068 Uiso 1 1 calc R U .
C024 C 0.24912(17) 0.08934(13) 0.63712(14) 0.0630(5) Uani 1 1 d . . .
H02G H 0.2358 0.1452 0.6150 0.076 Uiso 1 1 calc R U .
H02H H 0.2199 0.0826 0.6833 0.076 Uiso 1 1 calc R U .

loop_
_atom_site_aniso_label
_atom_site_aniso_U_11
_atom_site_aniso_U_22
_atom_site_aniso_U_33
_atom_site_aniso_U_23
_atom_site_aniso_U_13
_atom_site_aniso_U_12
K1 0.0607(3) 0.0253(2) 0.0437(3) 0.000 0.0059(2) 0.000
O1 0.0693(9) 0.0468(7) 0.0792(10) -0.0119(7) 0.0117(7) -0.0180(6)
N1 0.0300(8) 0.0276(8) 0.0330(8) 0.000 0.0062(6) 0.000
N2 0.0309(6) 0.0311(6) 0.0344(6) -0.0007(5) 0.0100(5) -0.0016(4)
C1 0.0224(6) 0.0279(7) 0.0350(7) 0.0024(5) 0.0043(5) 0.0000(5)
C2 0.0303(7) 0.0260(7) 0.0442(8) 0.0025(6) 0.0088(6) -0.0006(5)
C3 0.0227(6) 0.0316(7) 0.0341(7) 0.0044(5) 0.0045(5) -0.0003(5)
C4 0.0290(6) 0.0333(7) 0.0346(7) 0.0005(5) 0.0113(5) -0.0033(5)
C5 0.0297(7) 0.0369(8) 0.0307(7) -0.0027(5) 0.0086(5) -0.0002(5)
C6 0.0312(7) 0.0384(8) 0.0494(9) -0.0045(6) 0.0080(6) -0.0041(6)
C7 0.0283(7) 0.0490(9) 0.0585(10) -0.0046(8) 0.0039(7) -0.0006(6)
C8 0.0361(8) 0.0420(8) 0.0433(8) -0.0013(6) 0.0061(6) 0.0059(6)
C9 0.0380(8) 0.0377(8) 0.0523(9) 0.0040(7) 0.0108(7) -0.0005(6)
C10 0.0290(7) 0.0409(8) 0.0504(9) 0.0037(7) 0.0082(6) -0.0019(6)
C11 0.0292(7) 0.0314(7) 0.0338(7) 0.0010(5) 0.0091(5) 0.0018(5)
C12 0.0356(8) 0.0492(9) 0.0374(8) -0.0009(6) 0.0139(6) -0.0045(6)
C13 0.0463(9) 0.0534(9) 0.0322(7) -0.0030(7) 0.0107(6) -0.0031(7)
C14 0.0351(8) 0.0400(8) 0.0399(8) -0.0054(6) 0.0026(6) 0.0015(6)
C15 0.0286(7) 0.0377(8) 0.0483(9) -0.0020(6) 0.0107(6) 0.0006(5)
C16 0.0317(7) 0.0377(7) 0.0366(7) 0.0003(6) 0.0119(6) 0.0008(6)
C021 0.0598(11) 0.0391(9) 0.0578(10) 0.0031(8) 0.0069(8) -0.0064(8)
C022 0.0478(10) 0.0469(10) 0.0864(14) 0.0031(10) 0.0160(10) -0.0053(8)
C023 0.0548(10) 0.0493(10) 0.0602(11) 0.0133(8) 0.0098(8) -0.0039(8)
C024 0.0750(13) 0.0505(11) 0.0701(12) 0.0017(9) 0.0325(11) 0.0105(10)

loop_
_atom_type_symbol
_atom_type_description
_atom_type_scat_dispersion_real
_atom_type_scat_dispersion_imag
_atom_type_scat_source
K K 0.3868 1.0657 'International Tables Vol C Tables 4.2.6.8 and 6.1.1.4'
O O 0.0492 0.0322 'International Tables Vol C Tables 4.2.6.8 and 6.1.1.4'
N N 0.0311 0.0180 'International Tables Vol C Tables 4.2.6.8 and 6.1.1.4'
C C 0.0181 0.0091 'International Tables Vol C Tables 4.2.6.8 and 6.1.1.4'
H H 0.0000 0.0000 'International Tables Vol C Tables 4.2.6.8 and 6.1.1.4'

loop_
_geom_angle_atom_site_label_1
_geom_angle_atom_site_label_2
_geom_angle_atom_site_label_3
_geom_angle
_geom_angle_site_symmetry_1
_geom_angle_site_symmetry_3
N1 K1 O1 131.96(3) . 2_656
N1 K1 O1 131.97(3) . .
O1 K1 O1 96.07(7) 2_656 .
N1 K1 N2 58.24(2) . .
O1 K1 N2 123.33(4) 2_656 .
O1 K1 N2 98.88(4) . .
N1 K1 N2 58.24(2) . 2_656
O1 K1 N2 98.88(4) 2_656 2_656
O1 K1 N2 123.34(4) . 2_656
N2 K1 N2 116.48(5) . 2_656
C024 O1 C022 107.90(14) . .
C024 O1 K1 123.54(12) . .
C022 O1 K1 127.79(12) . .
C1 N1 C1 106.19(16) 2_656 .
C1 N1 K1 126.91(8) 2_656 .
C1 N1 K1 126.90(8) . .
C3 N2 C4 117.60(11) . .
C3 N2 K1 113.43(8) . .
C4 N2 K1 126.23(8) . .
N1 C1 C2 110.98(12) . .
N1 C1 C3 118.98(12) . .
C2 C1 C3 130.02(12) . .
C2 C2 C1 105.91(8) 2_656 .
C2 C2 H2 127.0 2_656 .
C1 C2 H2 127.0 . .
N2 C3 C1 121.62(12) . .
N2 C3 H3 119.2 . .
C1 C3 H3 119.2 . .
N2 C4 C11 112.05(11) . .
N2 C4 C5 106.00(11) . .
C11 C4 C5 112.62(11) . .
N2 C4 H4 108.7 . .
C11 C4 H4 108.7 . .
C5 C4 H4 108.7 . .
C10 C5 C6 118.33(13) . .
C10 C5 C4 121.70(12) . .
C6 C5 C4 119.76(12) . .
C7 C6 C5 120.64(14) . .
C7 C6 H6 119.7 . .
C5 C6 H6 119.7 . .
C8 C7 C6 120.67(14) . .
C8 C7 H7 119.7 . .
C6 C7 H7 119.7 . .
C7 C8 C9 119.15(14) . .
C7 C8 H8 120.4 . .
C9 C8 H8 120.4 . .
C8 C9 C10 120.31(15) . .
C8 C9 H9 119.8 . .
C10 C9 H9 119.8 . .
C5 C10 C9 120.89(14) . .
C5 C10 H10 119.6 . .
C9 C10 H10 119.6 . .
C12 C11 C16 118.44(13) . .
C12 C11 C4 119.10(12) . .
C16 C11 C4 122.45(12) . .
C13 C12 C11 120.79(13) . .
C13 C12 H12 119.6 . .
C11 C12 H12 119.6 . .
C14 C13 C12 120.46(14) . .
C14 C13 H13 119.8 . .
C12 C13 H13 119.8 . .
C15 C14 C13 119.19(14) . .
C15 C14 H14 120.4 . .
C13 C14 H14 120.4 . .
C14 C15 C16 120.58(14) . .
C14 C15 H15 119.7 . .
C16 C15 H15 119.7 . .
C15 C16 C11 120.54(14) . .
C15 C16 H16 119.7 . .
C11 C16 H16 119.7 . .
C022 C021 C023 103.82(15) . .
C022 C021 H02A 111.0 . .
C023 C021 H02A 111.0 . .
C022 C021 H02B 111.0 . .
C023 C021 H02B 111.0 . .
H02A C021 H02B 109.0 . .
O1 C022 C021 107.44(16) . .
O1 C022 H02C 110.2 . .
C021 C022 H02C 110.2 . .
O1 C022 H02D 110.2 . .
C021 C022 H02D 110.2 . .
H02C C022 H02D 108.5 . .
C024 C023 C021 101.61(16) . .
C024 C023 H02E 111.4 . .
C021 C023 H02E 111.4 . .
C024 C023 H02F 111.4 . .
C021 C023 H02F 111.4 . .
H02E C023 H02F 109.3 . .
O1 C024 C023 104.96(15) . .
O1 C024 H02G 110.8 . .
C023 C024 H02G 110.8 . .
O1 C024 H02H 110.8 . .
C023 C024 H02H 110.8 . .
H02G C024 H02H 108.8 . .

loop_
_geom_bond_atom_site_label_1
_geom_bond_atom_site_label_2
_geom_bond_distance
_geom_bond_site_symmetry_2
K1 N1 2.6376(16) .
K1 O1 2.6816(13) 2_656
K1 O1 2.6816(13) .
K1 N2 3.0354(12) .
K1 N2 3.0355(12) 2_656
O1 C024 1.426(2) .
O1 C022 1.427(2) .
N1 C1 1.3536(16) 2_656
N1 C1 1.3536(16) .
N2 C3 1.2821(18) .
N2 C4 1.4696(17) .
C1 C2 1.4141(19) .
C1 C3 1.4476(18) .
C2 C2 1.389(3) 2_656
C2 H2 0.9300 .
C3 H3 0.9300 .
C4 C11 1.5185(19) .
C4 C5 1.5261(19) .
C4 H4 0.9800 .
C5 C10 1.389(2) .
C5 C6 1.393(2) .
C6 C7 1.389(2) .
C6 H6 0.9300 .
C7 C8 1.381(2) .
C7 H7 0.9300 .
C8 C9 1.385(2) .
C8 H8 0.9300 .
C9 C10 1.391(2) .
C9 H9 0.9300 .
C10 H10 0.9300 .
C11 C12 1.392(2) .
C11 C16 1.3936(19) .
C12 C13 1.387(2) .
C12 H12 0.9300 .
C13 C14 1.385(2) .
C13 H13 0.9300 .
C14 C15 1.383(2) .
C14 H14 0.9300 .
C15 C16 1.389(2) .
C15 H15 0.9300 .
C16 H16 0.9300 .
C021 C022 1.491(3) .
C021 C023 1.521(3) .
C021 H02A 0.9700 .
C021 H02B 0.9700 .
C022 H02C 0.9700 .
C022 H02D 0.9700 .
C023 C024 1.483(3) .
C023 H02E 0.9700 .
C023 H02F 0.9700 .
C024 H02G 0.9700 .
C024 H02H 0.9700 .

loop_
_geom_torsion_atom_site_label_1
_geom_torsion_atom_site_label_2
_geom_torsion_atom_site_label_3
_geom_torsion_atom_site_label_4
_geom_torsion
_geom_torsion_site_symmetry_1
_geom_torsion_site_symmetry_4
C1 N1 C1 C2 0.48(7) 2_656 .
K1 N1 C1 C2 -179.52(7) . .
C1 N1 C1 C3 179.21(13) 2_656 .
K1 N1 C1 C3 -0.79(13) . .
N1 C1 C2 C2 -1.25(18) . 2_656
C3 C1 C2 C2 -179.80(13) . 2_656
C4 N2 C3 C1 -173.08(11) . .
K1 N2 C3 C1 -10.64(15) . .
N1 C1 C3 N2 8.70(17) . .
C2 C1 C3 N2 -172.85(13) . .
C3 N2 C4 C11 -106.33(14) . .
K1 N2 C4 C11 93.75(12) . .
C3 N2 C4 C5 130.45(12) . .
K1 N2 C4 C5 -29.47(13) . .
N2 C4 C5 C10 83.33(16) . .
C11 C4 C5 C10 -39.52(18) . .
N2 C4 C5 C6 -91.34(15) . .
C11 C4 C5 C6 145.81(13) . .
C10 C5 C6 C7 0.0(2) . .
C4 C5 C6 C7 174.85(14) . .
C5 C6 C7 C8 0.0(3) . .
C6 C7 C8 C9 -0.1(3) . .
C7 C8 C9 C10 0.1(2) . .
C6 C5 C10 C9 0.1(2) . .
C4 C5 C10 C9 -174.66(14) . .
C8 C9 C10 C5 -0.2(2) . .
N2 C4 C11 C12 154.24(13) . .
C5 C4 C11 C12 -86.36(16) . .
N2 C4 C11 C16 -26.47(18) . .
C5 C4 C11 C16 92.93(15) . .
C16 C11 C12 C13 0.7(2) . .
C4 C11 C12 C13 -179.99(14) . .
C11 C12 C13 C14 0.1(3) . .
C12 C13 C14 C15 -0.8(2) . .
C13 C14 C15 C16 0.7(2) . .
C14 C15 C16 C11 0.0(2) . .
C12 C11 C16 C15 -0.8(2) . .
C4 C11 C16 C15 179.95(13) . .
C024 O1 C022 C021 10.9(2) . .
K1 O1 C022 C021 -178.93(12) . .
C023 C021 C022 O1 13.0(2) . .
C022 C021 C023 C024 -30.6(2) . .
C022 O1 C024 C023 -31.2(2) . .
K1 O1 C024 C023 158.10(12) . .
C021 C023 C024 O1 37.96(19) . .
